data_7016124
loop_
_publ_author_name
'Chandrasekhar, Vadapalli'
'Pandey, Mrituanjay D.'
'Gopal, Kandasamy'
'Azhakar, Ramachandran'

_publ_section_title
;
 Assembly of a dinuclear silver complex containing an Ag(2)S(2) motif
 from a phosphorus-supported trishydrazone ligand. P[double bond,
 length as m-dash]S\\rightarrow Ag(I) coordination.
;
_journal_issue 31
_journal_name_full 'Dalton transactions (Cambridge, England : 2003)'
_journal_page_first 7873
_journal_page_last 7878
_journal_paper_doi 10.1039/c1dt10294j
_journal_volume 40
_journal_year 2011
_chemical_formula_moiety 'C33 H30 N9 P S, 2(C H4 O)'
_chemical_formula_sum 'C35 H38 N9 O2 P S'
_chemical_formula_weight 679.77
_chemical_name_systematic
;
?
;
_space_group_IT_number 2
_symmetry_cell_setting triclinic
_symmetry_space_group_name_Hall '-P 1'
_symmetry_space_group_name_H-M 'P -1'
_atom_sites_solution_hydrogens geom
_atom_sites_solution_primary direct
_atom_sites_solution_secondary difmap
_audit_creation_method SHELXL-97
_cell_angle_alpha 72.568(6)
_cell_angle_beta 81.294(6)
_cell_angle_gamma 76.966(6)
_cell_formula_units_Z 2
_cell_length_a 8.904(3)
_cell_length_b 11.819(4)
_cell_length_c 17.472(6)
_cell_measurement_reflns_used 2361
_cell_measurement_temperature 100(2)
_cell_measurement_theta_max 27.94
_cell_measurement_theta_min 2.45
_cell_volume 1702.1(10)
_computing_structure_refinement 'SHELXL-97 (Sheldrick, 1997)'
_computing_structure_solution 'SHELXS-97 (Sheldrick, 1990)'
_diffrn_ambient_temperature 100(2)
_diffrn_measured_fraction_theta_full 0.974
_diffrn_measured_fraction_theta_max 0.974
_diffrn_measurement_device_type 'CCD area detector'
_diffrn_measurement_method 'omega scans'
_diffrn_radiation_monochromator graphite
_diffrn_radiation_source 'fine-focus sealed tube'
_diffrn_radiation_type MoK\a
_diffrn_radiation_wavelength 0.71073
_diffrn_reflns_av_R_equivalents 0.0324
_diffrn_reflns_av_sigmaI/netI 0.0662
_diffrn_reflns_limit_h_max 10
_diffrn_reflns_limit_h_min -10
_diffrn_reflns_limit_k_max 13
_diffrn_reflns_limit_k_min -14
_diffrn_reflns_limit_l_max 21
_diffrn_reflns_limit_l_min -20
_diffrn_reflns_number 9463
_diffrn_reflns_theta_full 26.00
_diffrn_reflns_theta_max 26.00
_diffrn_reflns_theta_min 2.36
_exptl_absorpt_coefficient_mu 0.189
_exptl_absorpt_correction_T_max 0.9906
_exptl_absorpt_correction_T_min 0.9813
_exptl_absorpt_correction_type empirical
_exptl_absorpt_process_details SADABS
_exptl_crystal_colour yellow
_exptl_crystal_density_diffrn 1.326
_exptl_crystal_density_method 'not measured'
_exptl_crystal_F_000 716
_exptl_crystal_size_max 0.10
_exptl_crystal_size_mid 0.07
_exptl_crystal_size_min 0.05
_refine_diff_density_max 0.555
_refine_diff_density_min -0.443
_refine_diff_density_rms 0.110
_refine_ls_extinction_coef 0.0053(16)
_refine_ls_extinction_expression Fc^*^=kFc[1+0.001xFc^2^\l^3^/sin(2\q)]^-1/4^
_refine_ls_extinction_method SHELXL
_refine_ls_goodness_of_fit_ref 1.060
_refine_ls_hydrogen_treatment constr
_refine_ls_matrix_type full
_refine_ls_number_parameters 441
_refine_ls_number_reflns 6510
_refine_ls_number_restraints 0
_refine_ls_restrained_S_all 1.060
_refine_ls_R_factor_all 0.0770
_refine_ls_R_factor_gt 0.0589
_refine_ls_shift/su_max 0.000
_refine_ls_shift/su_mean 0.000
_refine_ls_structure_factor_coef Fsqd
_refine_ls_weighting_details 'calc w=1/[\s^2^(Fo^2^)+(0.0915P)^2^+0.1975P] where P=(Fo^2^+2Fc^2^)/3'
_refine_ls_weighting_scheme calc
_refine_ls_wR_factor_gt 0.1453
_refine_ls_wR_factor_ref 0.1677
_reflns_number_gt 4979
_reflns_number_total 6510
_reflns_threshold_expression >2sigma(I)
_cod_data_source_file c1dt10294j.txt
_cod_data_source_block compound_2.2CH3OH
_cod_depositor_comments
;
The following automatic conversions were performed:

'_symmetry_cell_setting' value 'Triclinic' changed to 'triclinic'
according to /home/saulius/struct/CIF-dictionaries/cif_core.dic
dictionary named 'cif_core.dic' version 2.4.1 from 2010-06-29.

Automatic conversion script
Id: cif_fix_values 1715 2011-07-08 13:25:40Z adriana 
;
_cod_original_cell_volume 1702.0(10)
_cod_original_sg_symbol_Hall '-P1 '
_cod_original_sg_symbol_H-M 'P-1 '
_cod_database_code 7016124

loop_
_symmetry_equiv_pos_as_xyz
'x, y, z'
'-x, -y, -z'

loop_
_atom_site_label
_atom_site_type_symbol
_atom_site_fract_x
_atom_site_fract_y
_atom_site_fract_z
_atom_site_U_iso_or_equiv
_atom_site_adp_type
_atom_site_occupancy
_atom_site_symmetry_multiplicity
_atom_site_calc_flag
_atom_site_refinement_flags
_atom_site_disorder_assembly
_atom_site_disorder_group
C1 C 0.4859(3) 0.3496(3) 0.64583(17) 0.0268(6) Uani 1 1 d . . .
H1A H 0.5182 0.2640 0.6540 0.040 Uiso 1 1 calc R . .
H1B H 0.5037 0.3903 0.5897 0.040 Uiso 1 1 calc R . .
H1C H 0.3776 0.3678 0.6628 0.040 Uiso 1 1 calc R . .
C2 C 0.6210(3) 0.6744(2) 0.70310(16) 0.0237(6) Uani 1 1 d . . .
H2A H 0.5252 0.6691 0.7364 0.036 Uiso 1 1 calc R . .
H2B H 0.6002 0.7061 0.6476 0.036 Uiso 1 1 calc R . .
H2C H 0.6734 0.7271 0.7172 0.036 Uiso 1 1 calc R . .
C3 C 1.0308(3) 0.3953(2) 0.67808(16) 0.0220(6) Uani 1 1 d . . .
H3A H 1.0821 0.3403 0.7232 0.033 Uiso 1 1 calc R . .
H3B H 1.0149 0.4763 0.6825 0.033 Uiso 1 1 calc R . .
H3C H 1.0936 0.3897 0.6291 0.033 Uiso 1 1 calc R . .
C4 C 0.4926(3) 0.2636(2) 0.81296(16) 0.0203(6) Uani 1 1 d . . .
H4 H 0.4261 0.2390 0.7876 0.024 Uiso 1 1 calc R . .
C5 C 0.5039(3) 0.2188(2) 0.90042(16) 0.0209(6) Uani 1 1 d . . .
C6 C 0.6271(3) 0.2407(2) 0.93384(16) 0.0226(6) Uani 1 1 d . . .
H6 H 0.7031 0.2790 0.9003 0.027 Uiso 1 1 calc R . .
C7 C 0.6334(3) 0.2056(2) 1.01477(16) 0.0249(6) Uani 1 1 d . . .
H7 H 0.7119 0.2215 1.0372 0.030 Uiso 1 1 calc R . .
C8 C 0.5182(3) 0.1040(3) 1.14951(17) 0.0286(7) Uani 1 1 d . . .
H8 H 0.5949 0.1179 1.1744 0.034 Uiso 1 1 calc R . .
C9 C 0.4061(3) 0.0448(3) 1.19506(17) 0.0288(7) Uani 1 1 d . . .
H9 H 0.4066 0.0183 1.2508 0.035 Uiso 1 1 calc R . .
C10 C 0.2897(3) 0.0239(3) 1.15770(17) 0.0269(6) Uani 1 1 d . . .
H10 H 0.2132 -0.0161 1.1891 0.032 Uiso 1 1 calc R . .
C11 C 0.2879(3) 0.0615(2) 1.07580(17) 0.0238(6) Uani 1 1 d . . .
H11 H 0.2110 0.0460 1.0519 0.029 Uiso 1 1 calc R . .
C12 C 0.4018(3) 0.1237(2) 1.02731(15) 0.0205(6) Uani 1 1 d . . .
C13 C 0.5187(3) 0.1443(2) 1.06493(16) 0.0223(6) Uani 1 1 d . . .
C14 C 0.7326(3) 0.5420(2) 0.84855(15) 0.0209(6) Uani 1 1 d . . .
H14 H 0.6616 0.6143 0.8429 0.025 Uiso 1 1 calc R . .
C15 C 0.8011(3) 0.4772(2) 0.92532(16) 0.0205(6) Uani 1 1 d . . .
C16 C 0.9390(3) 0.3895(2) 0.92773(16) 0.0229(6) Uani 1 1 d . . .
H16 H 0.9875 0.3704 0.8810 0.027 Uiso 1 1 calc R . .
C17 C 0.9994(3) 0.3338(2) 0.99945(16) 0.0219(6) Uani 1 1 d . . .
H17 H 1.0912 0.2771 1.0021 0.026 Uiso 1 1 calc R . .
C18 C 0.9780(3) 0.3117(3) 1.14726(17) 0.0252(6) Uani 1 1 d . . .
H18 H 1.0693 0.2545 1.1534 0.030 Uiso 1 1 calc R . .
C19 C 0.8989(3) 0.3463(3) 1.21250(16) 0.0263(6) Uani 1 1 d . . .
H19 H 0.9381 0.3139 1.2626 0.032 Uiso 1 1 calc R . .
C20 C 0.7589(3) 0.4307(3) 1.20448(17) 0.0278(6) Uani 1 1 d . . .
H20 H 0.7053 0.4526 1.2494 0.033 Uiso 1 1 calc R . .
C21 C 0.7011(3) 0.4804(3) 1.13144(17) 0.0255(6) Uani 1 1 d . . .
H21 H 0.6074 0.5349 1.1270 0.031 Uiso 1 1 calc R . .
C22 C 0.7825(3) 0.4499(2) 1.06221(16) 0.0213(6) Uani 1 1 d . . .
C23 C 0.9214(3) 0.3625(2) 1.07038(16) 0.0205(6) Uani 1 1 d . . .
C24 C 0.9970(3) 0.1801(2) 0.65689(15) 0.0206(6) Uani 1 1 d . . .
H24 H 1.0915 0.1907 0.6673 0.025 Uiso 1 1 calc R . .
C25 C 0.9847(3) 0.0716(2) 0.63602(15) 0.0205(6) Uani 1 1 d . . .
C26 C 0.8389(3) 0.0542(2) 0.62221(15) 0.0206(6) Uani 1 1 d . . .
H26 H 0.7495 0.1104 0.6283 0.025 Uiso 1 1 calc R . .
C27 C 0.8319(3) -0.0446(2) 0.60026(15) 0.0216(6) Uani 1 1 d . . .
H27 H 0.7371 -0.0577 0.5921 0.026 Uiso 1 1 calc R . .
C28 C 0.9729(3) -0.2321(2) 0.56458(15) 0.0237(6) Uani 1 1 d . . .
H28 H 0.8814 -0.2488 0.5549 0.028 Uiso 1 1 calc R . .
C29 C 1.1109(3) -0.3086(3) 0.55445(16) 0.0271(6) Uani 1 1 d . . .
H29 H 1.1124 -0.3759 0.5371 0.033 Uiso 1 1 calc R . .
C30 C 1.2495(3) -0.2861(3) 0.57001(16) 0.0282(7) Uani 1 1 d . . .
H30 H 1.3420 -0.3388 0.5631 0.034 Uiso 1 1 calc R . .
C31 C 1.2504(3) -0.1871(2) 0.59537(16) 0.0252(6) Uani 1 1 d . . .
H31 H 1.3429 -0.1734 0.6060 0.030 Uiso 1 1 calc R . .
C32 C 1.1105(3) -0.1060(2) 0.60533(15) 0.0208(6) Uani 1 1 d . . .
C33 C 0.9690(3) -0.1277(2) 0.58977(15) 0.0206(6) Uani 1 1 d . . .
C34 C 0.0580(4) 0.0932(3) 0.8761(2) 0.0435(9) Uani 1 1 d . . .
H34A H 0.0231 0.0963 0.9303 0.065 Uiso 1 1 calc R . .
H34B H 0.1039 0.0114 0.8761 0.065 Uiso 1 1 calc R . .
H34C H -0.0284 0.1211 0.8439 0.065 Uiso 1 1 calc R . .
C35 C 0.4229(4) 0.1211(3) 0.55683(19) 0.0390(8) Uani 1 1 d . . .
H35A H 0.3386 0.1866 0.5609 0.059 Uiso 1 1 calc R . .
H35B H 0.4103 0.0904 0.5137 0.059 Uiso 1 1 calc R . .
H35C H 0.5188 0.1495 0.5462 0.059 Uiso 1 1 calc R . .
N1 N 0.5746(2) 0.3904(2) 0.69300(12) 0.0189(5) Uani 1 1 d . . .
N2 N 0.5794(2) 0.33799(19) 0.77411(13) 0.0197(5) Uani 1 1 d . . .
N3 N 0.7183(2) 0.5548(2) 0.71554(13) 0.0206(5) Uani 1 1 d . . .
N4 N 0.7755(2) 0.4942(2) 0.79002(13) 0.0205(5) Uani 1 1 d . . .
N5 N 0.8809(2) 0.3641(2) 0.67722(13) 0.0190(5) Uani 1 1 d . . .
N6 N 0.8739(2) 0.2603(2) 0.66040(12) 0.0201(5) Uani 1 1 d . . .
N7 N 0.3945(2) 0.1619(2) 0.94503(13) 0.0208(5) Uani 1 1 d . . .
N8 N 0.7240(3) 0.5088(2) 0.98925(13) 0.0221(5) Uani 1 1 d . . .
N9 N 1.1158(2) -0.0063(2) 0.62872(13) 0.0211(5) Uani 1 1 d . . .
P1 P 0.71798(7) 0.46776(6) 0.65598(4) 0.01833(19) Uani 1 1 d . . .
S1 S 0.69801(8) 0.55834(6) 0.54505(4) 0.0240(2) Uani 1 1 d . . .
O1 O 0.4242(2) 0.0285(2) 0.62963(13) 0.0430(6) Uani 1 1 d . . .
H1 H 0.3359 0.0166 0.6448 0.065 Uiso 1 1 calc R . .
O2 O 0.1680(2) 0.1671(2) 0.84392(13) 0.0376(5) Uani 1 1 d . . .
H2 H 0.2289 0.1562 0.8774 0.056 Uiso 1 1 calc R . .

loop_
_atom_site_aniso_label
_atom_site_aniso_U_11
_atom_site_aniso_U_22
_atom_site_aniso_U_33
_atom_site_aniso_U_23
_atom_site_aniso_U_13
_atom_site_aniso_U_12
C1 0.0241(14) 0.0360(17) 0.0248(15) -0.0084(12) -0.0044(11) -0.0132(13)
C2 0.0279(14) 0.0206(15) 0.0200(13) -0.0043(11) -0.0035(11) -0.0003(12)
C3 0.0191(13) 0.0221(15) 0.0265(14) -0.0077(11) -0.0028(11) -0.0058(11)
C4 0.0171(13) 0.0221(14) 0.0234(14) -0.0096(11) -0.0010(10) -0.0030(11)
C5 0.0203(13) 0.0156(13) 0.0252(14) -0.0048(11) 0.0013(11) -0.0036(11)
C6 0.0221(13) 0.0228(15) 0.0227(14) -0.0043(11) -0.0016(11) -0.0070(12)
C7 0.0288(15) 0.0227(15) 0.0257(14) -0.0063(12) -0.0030(12) -0.0098(12)
C8 0.0302(15) 0.0321(17) 0.0248(15) -0.0082(13) -0.0036(12) -0.0077(13)
C9 0.0346(16) 0.0273(16) 0.0211(14) -0.0047(12) 0.0004(12) -0.0036(13)
C10 0.0283(15) 0.0239(15) 0.0248(15) -0.0045(12) 0.0057(12) -0.0057(13)
C11 0.0203(13) 0.0184(14) 0.0315(15) -0.0061(12) -0.0007(11) -0.0035(11)
C12 0.0210(13) 0.0173(14) 0.0210(13) -0.0049(11) 0.0011(10) -0.0018(11)
C13 0.0260(14) 0.0169(14) 0.0239(14) -0.0064(11) -0.0007(11) -0.0037(12)
C14 0.0211(13) 0.0214(14) 0.0211(13) -0.0059(11) -0.0039(10) -0.0050(11)
C15 0.0217(13) 0.0195(14) 0.0228(14) -0.0076(11) -0.0038(10) -0.0053(11)
C16 0.0248(14) 0.0221(15) 0.0242(14) -0.0100(11) 0.0008(11) -0.0066(12)
C17 0.0192(13) 0.0196(14) 0.0264(14) -0.0076(11) -0.0025(11) -0.0006(11)
C18 0.0263(15) 0.0196(15) 0.0286(15) -0.0044(12) -0.0078(12) -0.0018(12)
C19 0.0332(16) 0.0242(16) 0.0208(14) -0.0022(12) -0.0061(12) -0.0073(13)
C20 0.0366(16) 0.0273(16) 0.0213(14) -0.0104(12) 0.0010(12) -0.0070(13)
C21 0.0248(14) 0.0265(16) 0.0251(14) -0.0100(12) 0.0003(11) -0.0026(12)
C22 0.0249(14) 0.0187(14) 0.0219(14) -0.0066(11) -0.0032(11) -0.0055(12)
C23 0.0215(13) 0.0180(14) 0.0240(14) -0.0062(11) -0.0034(11) -0.0062(11)
C24 0.0167(13) 0.0245(15) 0.0203(13) -0.0064(11) -0.0001(10) -0.0042(11)
C25 0.0232(14) 0.0240(15) 0.0129(12) -0.0040(11) -0.0003(10) -0.0041(12)
C26 0.0197(13) 0.0181(14) 0.0219(13) -0.0033(11) 0.0002(10) -0.0035(11)
C27 0.0202(13) 0.0247(15) 0.0197(13) -0.0046(11) -0.0031(10) -0.0049(12)
C28 0.0318(15) 0.0195(14) 0.0200(13) -0.0034(11) -0.0021(11) -0.0080(12)
C29 0.0426(17) 0.0170(14) 0.0199(14) -0.0050(11) 0.0036(12) -0.0062(13)
C30 0.0307(16) 0.0227(15) 0.0208(14) -0.0007(12) 0.0036(12) 0.0047(13)
C31 0.0236(14) 0.0235(15) 0.0242(14) -0.0034(12) 0.0012(11) -0.0024(12)
C32 0.0246(14) 0.0193(14) 0.0141(12) -0.0007(10) 0.0007(10) -0.0022(12)
C33 0.0255(14) 0.0203(14) 0.0129(12) 0.0003(10) 0.0005(10) -0.0059(12)
C34 0.0369(18) 0.050(2) 0.048(2) -0.0075(17) -0.0067(15) -0.0232(17)
C35 0.0376(18) 0.041(2) 0.0387(19) -0.0040(15) -0.0059(14) -0.0156(16)
N1 0.0175(11) 0.0233(12) 0.0172(11) -0.0069(9) -0.0024(8) -0.0042(9)
N2 0.0200(11) 0.0197(12) 0.0188(11) -0.0066(9) -0.0001(9) -0.0016(10)
N3 0.0227(11) 0.0203(12) 0.0176(11) -0.0052(9) -0.0041(9) -0.0005(10)
N4 0.0216(11) 0.0218(12) 0.0179(11) -0.0028(9) -0.0032(9) -0.0066(10)
N5 0.0167(11) 0.0195(12) 0.0217(11) -0.0065(9) -0.0007(9) -0.0047(9)
N6 0.0243(12) 0.0197(12) 0.0161(11) -0.0053(9) -0.0006(9) -0.0042(10)
N7 0.0185(11) 0.0195(12) 0.0226(12) -0.0049(9) -0.0019(9) -0.0010(10)
N8 0.0245(12) 0.0226(13) 0.0193(11) -0.0044(9) -0.0048(9) -0.0048(10)
N9 0.0214(12) 0.0204(12) 0.0198(11) -0.0040(9) -0.0015(9) -0.0028(10)
P1 0.0186(4) 0.0207(4) 0.0161(3) -0.0052(3) -0.0019(3) -0.0040(3)
S1 0.0283(4) 0.0263(4) 0.0162(3) -0.0037(3) -0.0034(3) -0.0048(3)
O1 0.0300(12) 0.0511(15) 0.0398(13) 0.0042(11) -0.0102(10) -0.0090(11)
O2 0.0290(12) 0.0477(14) 0.0344(12) 0.0023(10) -0.0102(9) -0.0173(11)

loop_
_atom_type_symbol
_atom_type_description
_atom_type_scat_dispersion_real
_atom_type_scat_dispersion_imag
_atom_type_scat_source
C C 0.0033 0.0016 'International Tables Vol C Tables 4.2.6.8 and 6.1.1.4'
H H 0.0000 0.0000 'International Tables Vol C Tables 4.2.6.8 and 6.1.1.4'
N N 0.0061 0.0033 'International Tables Vol C Tables 4.2.6.8 and 6.1.1.4'
P P 0.1023 0.0942 'International Tables Vol C Tables 4.2.6.8 and 6.1.1.4'
S S 0.1246 0.1234 'International Tables Vol C Tables 4.2.6.8 and 6.1.1.4'
O O 0.0106 0.0060 'International Tables Vol C Tables 4.2.6.8 and 6.1.1.4'

loop_
_geom_angle_atom_site_label_1
_geom_angle_atom_site_label_2
_geom_angle_atom_site_label_3
_geom_angle
_geom_angle_site_symmetry_1
_geom_angle_site_symmetry_3
_geom_angle_publ_flag
N2 C4 C5 115.9(2) . . ?
N7 C5 C6 122.9(2) . . ?
N7 C5 C4 117.6(2) . . ?
C6 C5 C4 119.5(2) . . ?
C7 C6 C5 119.8(2) . . ?
C6 C7 C13 119.3(2) . . ?
C9 C8 C13 120.4(3) . . ?
C8 C9 C10 120.0(3) . . ?
C11 C10 C9 120.7(3) . . ?
C10 C11 C12 120.4(3) . . ?
N7 C12 C11 118.7(2) . . ?
N7 C12 C13 122.6(2) . . ?
C11 C12 C13 118.7(2) . . ?
C8 C13 C12 119.7(2) . . ?
C8 C13 C7 122.6(2) . . ?
C12 C13 C7 117.7(2) . . ?
N4 C14 C15 117.0(2) . . ?
N8 C15 C16 124.3(2) . . ?
N8 C15 C14 114.8(2) . . ?
C16 C15 C14 120.9(2) . . ?
C17 C16 C15 118.9(2) . . ?
C16 C17 C23 119.6(3) . . ?
C19 C18 C23 120.3(3) . . ?
C18 C19 C20 120.5(3) . . ?
C21 C20 C19 120.5(3) . . ?
C20 C21 C22 120.5(3) . . ?
N8 C22 C21 118.0(2) . . ?
N8 C22 C23 122.9(2) . . ?
C21 C22 C23 119.2(2) . . ?
C22 C23 C18 119.0(2) . . ?
C22 C23 C17 117.5(2) . . ?
C18 C23 C17 123.5(3) . . ?
N6 C24 C25 118.3(2) . . ?
N9 C25 C26 122.7(2) . . ?
N9 C25 C24 116.6(2) . . ?
C26 C25 C24 120.6(2) . . ?
C27 C26 C25 119.4(3) . . ?
C26 C27 C33 119.6(2) . . ?
C29 C28 C33 120.4(3) . . ?
C28 C29 C30 120.7(3) . . ?
C31 C30 C29 120.7(3) . . ?
C30 C31 C32 120.0(3) . . ?
N9 C32 C31 118.5(2) . . ?
N9 C32 C33 121.5(2) . . ?
C31 C32 C33 119.9(2) . . ?
C27 C33 C32 118.3(2) . . ?
C27 C33 C28 123.4(2) . . ?
C32 C33 C28 118.3(3) . . ?
N2 N1 C1 120.7(2) . . ?
N2 N1 P1 110.96(16) . . ?
C1 N1 P1 125.73(17) . . ?
C4 N2 N1 121.6(2) . . ?
N4 N3 C2 120.3(2) . . ?
N4 N3 P1 115.33(17) . . ?
C2 N3 P1 121.36(17) . . ?
C14 N4 N3 118.9(2) . . ?
N6 N5 C3 120.5(2) . . ?
N6 N5 P1 111.06(16) . . ?
C3 N5 P1 123.33(18) . . ?
C24 N6 N5 120.3(2) . . ?
C5 N7 C12 117.8(2) . . ?
C15 N8 C22 116.8(2) . . ?
C25 N9 C32 118.5(2) . . ?
N3 P1 N1 107.78(11) . . ?
N3 P1 N5 101.78(11) . . ?
N1 P1 N5 104.54(11) . . ?
N3 P1 S1 112.87(9) . . ?
N1 P1 S1 111.48(8) . . ?
N5 P1 S1 117.45(8) . . ?

loop_
_geom_bond_atom_site_label_1
_geom_bond_atom_site_label_2
_geom_bond_distance
_geom_bond_site_symmetry_2
_geom_bond_publ_flag
C1 N1 1.463(3) . ?
C2 N3 1.455(3) . ?
C3 N5 1.466(3) . ?
C4 N2 1.273(3) . ?
C4 C5 1.471(4) . ?
C5 N7 1.327(3) . ?
C5 C6 1.423(4) . ?
C6 C7 1.355(4) . ?
C7 C13 1.420(4) . ?
C8 C9 1.364(4) . ?
C8 C13 1.410(4) . ?
C9 C10 1.407(4) . ?
C10 C11 1.367(4) . ?
C11 C12 1.410(4) . ?
C12 N7 1.379(3) . ?
C12 C13 1.412(4) . ?
C14 N4 1.281(3) . ?
C14 C15 1.476(4) . ?
C15 N8 1.327(3) . ?
C15 C16 1.413(4) . ?
C16 C17 1.358(4) . ?
C17 C23 1.421(4) . ?
C18 C19 1.367(4) . ?
C18 C23 1.416(4) . ?
C19 C20 1.406(4) . ?
C20 C21 1.361(4) . ?
C21 C22 1.413(4) . ?
C22 N8 1.374(3) . ?
C22 C23 1.416(4) . ?
C24 N6 1.283(3) . ?
C24 C25 1.465(4) . ?
C25 N9 1.329(3) . ?
C25 C26 1.425(4) . ?
C26 C27 1.350(4) . ?
C27 C33 1.410(4) . ?
C28 C29 1.374(4) . ?
C28 C33 1.421(4) . ?
C29 C30 1.400(4) . ?
C30 C31 1.371(4) . ?
C31 C32 1.413(4) . ?
C32 N9 1.370(3) . ?
C32 C33 1.421(4) . ?
C34 O2 1.402(3) . ?
C35 O1 1.407(4) . ?
N1 N2 1.369(3) . ?
N1 P1 1.675(2) . ?
N3 N4 1.394(3) . ?
N3 P1 1.669(2) . ?
N5 N6 1.361(3) . ?
N5 P1 1.683(2) . ?
P1 S1 1.9260(11) . ?

loop_
_cod_related_entry_id
_cod_related_entry_database
_cod_related_entry_code
1 ChemSpider 30652834
